data_7011803
loop_
_publ_author_name
'Kim, Yong-Joo'
'Joo, Young-Seon'
'Han, Jin-Taek'
'Han, Won Seok'
'Lee, Soon W.'

_publ_section_title
;
 Synthesis, structures and properties of bis(carbodiimido) complexes of
 Ni(ii), Pd(ii) and Pt(ii)
;
_journal_issue 18
_journal_name_full 'Journal of the Chemical Society, Dalton Transactions'
_journal_page_first 3611
_journal_paper_doi 10.1039/b204179k
_journal_year 2002
_chemical_formula_sum 'C30 H48 N4 P2 Pd'
_chemical_formula_weight 633.06
_chemical_name_systematic
; 
? 
;
_space_group_IT_number 61
_symmetry_cell_setting orthorhombic
_symmetry_space_group_name_Hall '-P 2ac 2ab'
_symmetry_space_group_name_H-M 'P b c a'
_atom_sites_solution_hydrogens geom
_atom_sites_solution_primary direct
_atom_sites_solution_secondary difmap
_audit_creation_method SHELXL-97
_cell_angle_alpha 90.00
_cell_angle_beta 90.00
_cell_angle_gamma 90.00
_cell_formula_units_Z 4
_cell_length_a 9.525(4)
_cell_length_b 14.396(5)
_cell_length_c 24.183(8)
_cell_measurement_reflns_used 23
_cell_measurement_temperature 295(2)
_cell_measurement_theta_max 15.33
_cell_measurement_theta_min 5.63
_cell_volume 3316(2)
_computing_cell_refinement 'Siemens XSCANS'
_computing_data_collection 'Siemens XSCANS'
_computing_data_reduction 'Siemens SHELXTL'
_computing_molecular_graphics 'Siemens SHELXTL'
_computing_publication_material 'Siemens SHELXTL'
_computing_structure_refinement 'Siemens SHELXTL'
_computing_structure_solution 'Siemens SHELXTL'
_diffrn_ambient_temperature 295(2)
_diffrn_measured_fraction_theta_full 0.994
_diffrn_measured_fraction_theta_max 0.994
_diffrn_measurement_device 'Siemens P4'
_diffrn_measurement_method '\w scans'
_diffrn_radiation_monochromator graphite
_diffrn_radiation_source 'sealed tube'
_diffrn_radiation_type MoK\a
_diffrn_radiation_wavelength 0.71073
_diffrn_reflns_av_R_equivalents 0.0000
_diffrn_reflns_av_sigmaI/netI 0.0795
_diffrn_reflns_limit_h_max 11
_diffrn_reflns_limit_h_min 0
_diffrn_reflns_limit_k_max 17
_diffrn_reflns_limit_k_min 0
_diffrn_reflns_limit_l_max 28
_diffrn_reflns_limit_l_min 0
_diffrn_reflns_number 2922
_diffrn_reflns_theta_full 25.04
_diffrn_reflns_theta_max 25.04
_diffrn_reflns_theta_min 2.70
_diffrn_standards_interval_count 97
_diffrn_standards_number 3
_exptl_absorpt_coefficient_mu 0.680
_exptl_absorpt_correction_T_max 0.9049
_exptl_absorpt_correction_T_min 0.6705
_exptl_absorpt_correction_type empirical
_exptl_crystal_colour 'YELLOW            '
_exptl_crystal_density_diffrn 1.268
_exptl_crystal_density_method 'not measured'
_exptl_crystal_description 'BLOCK             '
_exptl_crystal_F_000 1328
_exptl_crystal_size_max 0.16
_exptl_crystal_size_mid 0.12
_exptl_crystal_size_min 0.10
_refine_diff_density_max 0.307
_refine_diff_density_min -0.338
_refine_diff_density_rms 0.074
_refine_ls_extinction_coef 0.00035(14)
_refine_ls_extinction_expression Fc^*^=kFc[1+0.001xFc^2^\l^3^/sin(2\q)]^-1/4^
_refine_ls_extinction_method SHELXL
_refine_ls_goodness_of_fit_ref 0.990
_refine_ls_hydrogen_treatment mixed
_refine_ls_matrix_type full
_refine_ls_number_parameters 170
_refine_ls_number_reflns 2922
_refine_ls_number_restraints 0
_refine_ls_restrained_S_all 0.990
_refine_ls_R_factor_all 0.1180
_refine_ls_R_factor_gt 0.0464
_refine_ls_shift/su_max 0.001
_refine_ls_shift/su_mean 0.000
_refine_ls_structure_factor_coef Fsqd
_refine_ls_weighting_details 'calc w=1/[\s^2^(Fo^2^)+(0.0434P)^2^+0.0000P] where P=(Fo^2^+2Fc^2^)/3'
_refine_ls_weighting_scheme calc
_refine_ls_wR_factor_gt 0.0921
_refine_ls_wR_factor_ref 0.1179
_reflns_number_gt 1514
_reflns_number_total 2922
_reflns_threshold_expression >2sigma(I)
_cod_data_source_file b204179k.txt
_cod_data_source_block 2pd
_cod_depositor_comments
;
The following automatic conversions were performed:
'_symmetry_cell_setting' value 'Orthorhombic' changed to 'orthorhombic'
according to '/home/saulius/struct/CIF-dictionaries/cif_core.dic'
dictionary named 'cif_core.dic' version 2.4.1 from 2010-06-29.

Automatic conversion script
Id: cif_fix_enum 1527 2010-12-29 10:47:43Z saulius 
;
_cod_original_sg_symbol_H-M 'Pbca '
_cod_database_code 7011803

loop_
_symmetry_equiv_pos_as_xyz
'x, y, z'
'-x+1/2, -y, z+1/2'
'-x, y+1/2, -z+1/2'
'x+1/2, -y+1/2, -z'
'-x, -y, -z'
'x-1/2, y, -z-1/2'
'x, -y-1/2, z-1/2'
'-x-1/2, y-1/2, z'

loop_
_atom_site_label
_atom_site_type_symbol
_atom_site_fract_x
_atom_site_fract_y
_atom_site_fract_z
_atom_site_U_iso_or_equiv
_atom_site_adp_type
_atom_site_occupancy
_atom_site_symmetry_multiplicity
_atom_site_calc_flag
_atom_site_refinement_flags
_atom_site_disorder_assembly
_atom_site_disorder_group
Pd1 Pd 0.0000 0.0000 0.0000 0.03732(18) Uani 1 2 d S . .
P1 P 0.15842(15) 0.06490(11) 0.06227(6) 0.0436(4) Uani 1 1 d . . .
N1 N -0.1561(5) 0.0449(3) 0.04990(18) 0.0493(12) Uani 1 1 d . . .
N2 N -0.2279(5) 0.0334(3) 0.14667(18) 0.0496(13) Uani 1 1 d . . .
C1 C 0.1635(6) 0.0049(4) 0.1286(2) 0.0549(14) Uani 1 1 d . . .
H1A H 0.2298 0.0364 0.1526 0.066 Uiso 1 1 calc R . .
H1B H 0.0716 0.0091 0.1457 0.066 Uiso 1 1 calc R . .
C2 C 0.2046(7) -0.0965(4) 0.1245(3) 0.079(2) Uani 1 1 d . . .
H2A H 0.2051 -0.1236 0.1607 0.095 Uiso 1 1 calc R . .
H2B H 0.2965 -0.1015 0.1085 0.095 Uiso 1 1 calc R . .
H2C H 0.1381 -0.1288 0.1016 0.095 Uiso 1 1 calc R . .
C3 C 0.3403(5) 0.0693(5) 0.0378(2) 0.0600(16) Uani 1 1 d . . .
H3A H 0.3688 0.0069 0.0279 0.072 Uiso 1 1 calc R . .
H3B H 0.3429 0.1066 0.0044 0.072 Uiso 1 1 calc R . .
C4 C 0.4479(6) 0.1082(6) 0.0781(3) 0.087(2) Uani 1 1 d . . .
H4A H 0.5391 0.1073 0.0612 0.104 Uiso 1 1 calc R . .
H4B H 0.4491 0.0709 0.1110 0.104 Uiso 1 1 calc R . .
H4C H 0.4234 0.1709 0.0875 0.104 Uiso 1 1 calc R . .
C5 C 0.1085(7) 0.1829(4) 0.0815(3) 0.0644(18) Uani 1 1 d . . .
H5A H 0.0221 0.1807 0.1027 0.077 Uiso 1 1 calc R . .
H5B H 0.1808 0.2089 0.1051 0.077 Uiso 1 1 calc R . .
C6 C 0.0876(8) 0.2466(5) 0.0319(3) 0.103(3) Uani 1 1 d . . .
H6A H 0.0616 0.3075 0.0446 0.123 Uiso 1 1 calc R . .
H6B H 0.0145 0.2222 0.0088 0.123 Uiso 1 1 calc R . .
H6C H 0.1734 0.2504 0.0112 0.123 Uiso 1 1 calc R . .
C7 C -0.1923(6) 0.0323(4) 0.0964(2) 0.0448(14) Uani 1 1 d . . .
C8 C -0.3200(6) -0.0302(4) 0.1718(2) 0.0462(15) Uani 1 1 d . . .
C9 C -0.4136(6) 0.0069(5) 0.2114(2) 0.0503(14) Uani 1 1 d . . .
C10 C -0.5054(8) -0.0522(5) 0.2384(2) 0.0680(17) Uani 1 1 d . . .
H10 H -0.5688 -0.0276 0.2637 0.082 Uiso 1 1 calc R . .
C11 C -0.5053(8) -0.1457(6) 0.2289(3) 0.078(2) Uani 1 1 d . . .
H11 H -0.5680 -0.1842 0.2475 0.094 Uiso 1 1 calc R . .
C12 C -0.4117(7) -0.1821(5) 0.1916(3) 0.070(2) Uani 1 1 d . . .
H12 H -0.4112 -0.2459 0.1855 0.084 Uiso 1 1 calc R . .
C13 C -0.3171(6) -0.1262(4) 0.1624(2) 0.0515(15) Uani 1 1 d . . .
C14 C -0.4115(7) 0.1097(4) 0.2251(2) 0.071(2) Uani 1 1 d . . .
H14A H -0.3423 0.1402 0.2027 0.085 Uiso 1 1 calc R . .
H14B H -0.3887 0.1178 0.2635 0.085 Uiso 1 1 calc R . .
H14C H -0.5023 0.1360 0.2178 0.085 Uiso 1 1 calc R . .
C15 C -0.2113(7) -0.1699(4) 0.1233(3) 0.078(2) Uani 1 1 d . . .
H15A H -0.2257 -0.2358 0.1221 0.093 Uiso 1 1 calc R . .
H15B H -0.1179 -0.1570 0.1362 0.093 Uiso 1 1 calc R . .
H15C H -0.2233 -0.1443 0.0870 0.093 Uiso 1 1 calc R . .

loop_
_atom_site_aniso_label
_atom_site_aniso_U_11
_atom_site_aniso_U_22
_atom_site_aniso_U_33
_atom_site_aniso_U_23
_atom_site_aniso_U_13
_atom_site_aniso_U_12
Pd1 0.0332(3) 0.0473(3) 0.0314(3) 0.0005(3) 0.0033(3) -0.0009(4)
P1 0.0392(8) 0.0505(8) 0.0412(7) -0.0015(8) -0.0018(7) 0.0012(8)
N1 0.036(3) 0.068(3) 0.045(3) -0.005(2) 0.010(2) -0.003(3)
N2 0.045(3) 0.065(3) 0.039(3) -0.004(2) 0.007(2) -0.004(2)
C1 0.051(3) 0.070(4) 0.043(3) -0.004(3) 0.004(3) 0.005(4)
C2 0.093(6) 0.070(5) 0.075(5) 0.013(4) -0.004(4) 0.022(4)
C3 0.037(3) 0.085(4) 0.059(4) 0.004(4) -0.002(3) -0.002(4)
C4 0.052(4) 0.129(7) 0.078(5) 0.007(5) -0.017(4) -0.011(4)
C5 0.065(4) 0.054(4) 0.074(5) -0.014(3) -0.014(4) 0.003(4)
C6 0.141(8) 0.052(4) 0.116(6) -0.007(5) -0.060(6) 0.010(5)
C7 0.031(3) 0.051(3) 0.053(4) -0.003(3) 0.000(3) 0.002(3)
C8 0.045(3) 0.062(4) 0.032(3) 0.003(2) -0.006(3) 0.002(3)
C9 0.051(4) 0.067(4) 0.033(3) -0.001(3) 0.004(3) 0.005(4)
C10 0.058(4) 0.103(5) 0.043(3) -0.006(4) 0.006(4) -0.004(5)
C11 0.074(5) 0.106(6) 0.055(4) 0.005(4) 0.007(5) -0.025(6)
C12 0.088(6) 0.069(5) 0.054(4) 0.008(4) -0.015(4) -0.017(4)
C13 0.056(4) 0.059(4) 0.039(3) 0.001(3) -0.004(3) 0.002(4)
C14 0.081(5) 0.082(5) 0.050(4) 0.004(4) 0.015(4) 0.022(4)
C15 0.089(6) 0.068(4) 0.075(4) 0.004(4) 0.010(4) 0.015(4)

loop_
_atom_type_symbol
_atom_type_description
_atom_type_scat_dispersion_real
_atom_type_scat_dispersion_imag
_atom_type_scat_source
C C 0.0033 0.0016 'International Tables Vol C Tables 4.2.6.8 and 6.1.1.4'
H H 0.0000 0.0000 'International Tables Vol C Tables 4.2.6.8 and 6.1.1.4'
N N 0.0061 0.0033 'International Tables Vol C Tables 4.2.6.8 and 6.1.1.4'
P P 0.1023 0.0942 'International Tables Vol C Tables 4.2.6.8 and 6.1.1.4'
Pd Pd -0.9988 1.0072 'International Tables Vol C Tables 4.2.6.8 and 6.1.1.4'

loop_
_geom_angle_atom_site_label_1
_geom_angle_atom_site_label_2
_geom_angle_atom_site_label_3
_geom_angle
_geom_angle_site_symmetry_1
_geom_angle_site_symmetry_3
_geom_angle_publ_flag
N1 Pd1 N1 180.0(3) . 5 ?
N1 Pd1 P1 87.83(13) . . ?
N1 Pd1 P1 92.17(13) 5 . ?
N1 Pd1 P1 92.17(13) . 5 ?
N1 Pd1 P1 87.83(13) 5 5 ?
P1 Pd1 P1 180.00(8) . 5 ?
C1 P1 C5 102.9(3) . . ?
C1 P1 C3 106.0(3) . . ?
C5 P1 C3 107.2(3) . . ?
C1 P1 Pd1 113.3(2) . . ?
C5 P1 Pd1 111.7(2) . . ?
C3 P1 Pd1 114.75(19) . . ?
C7 N1 Pd1 136.8(4) . . ?
C7 N2 C8 125.1(5) . . ?
C2 C1 P1 114.0(4) . . ?
C4 C3 P1 116.4(4) . . ?
C6 C5 P1 113.2(4) . . ?
N1 C7 N2 170.4(6) . . ?
C13 C8 N2 124.1(5) . . ?
C13 C8 C9 119.7(6) . . ?
N2 C8 C9 116.1(5) . . ?
C10 C9 C8 119.0(6) . . ?
C10 C9 C14 120.4(6) . . ?
C8 C9 C14 120.6(6) . . ?
C11 C10 C9 121.8(7) . . ?
C10 C11 C12 119.2(7) . . ?
C11 C12 C13 122.0(7) . . ?
C12 C13 C8 118.2(6) . . ?
C12 C13 C15 120.3(6) . . ?
C8 C13 C15 121.5(6) . . ?

loop_
_geom_bond_atom_site_label_1
_geom_bond_atom_site_label_2
_geom_bond_distance
_geom_bond_site_symmetry_2
_geom_bond_publ_flag
Pd1 N1 2.021(4) . ?
Pd1 N1 2.021(4) 5 ?
Pd1 P1 2.3276(16) . ?
Pd1 P1 2.3276(16) 5 ?
P1 C1 1.822(5) . ?
P1 C5 1.825(6) . ?
P1 C3 1.831(5) . ?
N1 C7 1.191(6) . ?
N2 C7 1.261(7) . ?
N2 C8 1.406(7) . ?
C1 C2 1.515(8) . ?
C3 C4 1.520(7) . ?
C5 C6 1.523(8) . ?
C8 C13 1.400(8) . ?
C8 C9 1.414(7) . ?
C9 C10 1.384(9) . ?
C9 C14 1.516(8) . ?
C10 C11 1.365(10) . ?
C11 C12 1.372(9) . ?
C12 C13 1.399(8) . ?
C13 C15 1.518(8) . ?
